data_7010922
loop_
_publ_author_name
'Long, La-Sheng'
'Chen, Xiao-Ming'
'Tong, Ming-Liang'
'Sun, Zi-Guang'
'Ren, Yan-Ping'
'Huang, Rong-Bin'
'Zheng, Lan-Sun'

_publ_section_title
;
 A unique open inorganic--organic framework with alternate hexa- and
 penta-coordinate cobalt(ii) sites. Synthesis, crystal structure and
 magnetic properties of [Co3(C4H4O4)2.5(OH)]n&#x00B7;0.5nH2O
;
_journal_issue 19
_journal_name_full 'Journal of the Chemical Society, Dalton Transactions'
_journal_page_first 2888
_journal_paper_doi 10.1039/b105482c
_journal_year 2001
_chemical_formula_sum 'C10 H12 Co3 O11.5'
_chemical_formula_weight 492.99
_chemical_name_systematic
; 
? 
;
_space_group_IT_number 2
_symmetry_cell_setting triclinic
_symmetry_space_group_name_Hall '-P 1'
_symmetry_space_group_name_H-M 'P -1'
_atom_sites_solution_hydrogens geom
_atom_sites_solution_primary direct
_atom_sites_solution_secondary difmap
_audit_creation_method SHELXL-97
_cell_angle_alpha 83.10(3)
_cell_angle_beta 75.86(3)
_cell_angle_gamma 68.69(3)
_cell_formula_units_Z 2
_cell_length_a 8.7501(18)
_cell_length_b 9.1116(18)
_cell_length_c 10.350(2)
_cell_measurement_reflns_used 25
_cell_measurement_temperature 293(2)
_cell_measurement_theta_max 15
_cell_measurement_theta_min 7.5
_cell_volume 745.0(3)
_computing_cell_refinement 'SHELXTL-Plus (Sheldrick, 1990)'
_computing_data_collection 'SHELXTL-Plus (Sheldrick, 1990)'
_computing_data_reduction 'SHELXTL-Plus (Sheldrick, 1990)'
_computing_molecular_graphics 'SHELXTL V.5.0 (Sheldrick, 1997)'
_computing_publication_material 'SHELXL-97 (Sheldrick, 1997)'
_computing_structure_refinement 'SHELXL-97 (Sheldrick, 1997)'
_computing_structure_solution 'SHELXTL-Plus (Sheldrick, 1990)'
_diffrn_ambient_temperature 293(2)
_diffrn_measured_fraction_theta_full 1.000
_diffrn_measured_fraction_theta_max 1.000
_diffrn_measurement_device_type 'Siemens CAD4'
_diffrn_measurement_method '\w scan'
_diffrn_radiation_monochromator graphite
_diffrn_radiation_source 'fine-focus sealed tube'
_diffrn_radiation_type MoK\a
_diffrn_radiation_wavelength 0.71073
_diffrn_reflns_av_R_equivalents 0.0138
_diffrn_reflns_av_sigmaI/netI 0.0311
_diffrn_reflns_limit_h_max 10
_diffrn_reflns_limit_h_min 0
_diffrn_reflns_limit_k_max 11
_diffrn_reflns_limit_k_min -10
_diffrn_reflns_limit_l_max 12
_diffrn_reflns_limit_l_min -12
_diffrn_reflns_number 3122
_diffrn_reflns_theta_full 25.97
_diffrn_reflns_theta_max 25.97
_diffrn_reflns_theta_min 2.03
_diffrn_standards_decay_% 0
_diffrn_standards_interval_count 200
_diffrn_standards_number 2
_exptl_absorpt_coefficient_mu 3.362
_exptl_absorpt_correction_type empirical
_exptl_crystal_colour 'Deep Red'
_exptl_crystal_density_meas ?
_exptl_crystal_density_method .
_exptl_crystal_description polyhedral
_exptl_crystal_F_000 490
_exptl_crystal_size_max 0.4
_exptl_crystal_size_mid 0.2
_exptl_crystal_size_min 0.18
_refine_diff_density_max 0.516
_refine_diff_density_min -0.390
_refine_diff_density_rms 0.085
_refine_ls_extinction_method none
_refine_ls_goodness_of_fit_ref 1.053
_refine_ls_hydrogen_treatment mixed
_refine_ls_matrix_type full
_refine_ls_number_parameters 233
_refine_ls_number_reflns 2918
_refine_ls_number_restraints 0
_refine_ls_restrained_S_all 1.053
_refine_ls_R_factor_all 0.0345
_refine_ls_R_factor_gt 0.0273
_refine_ls_shift/su_max 0.002
_refine_ls_shift/su_mean 0.000
_refine_ls_structure_factor_coef Fsqd
_refine_ls_weighting_details 'calc w=1/[\s^2^(Fo^2^)+(0.0269P)^2^+0.4812P] where P=(Fo^2^+2Fc^2^)/3'
_refine_ls_weighting_scheme calc
_refine_ls_wR_factor_gt 0.0596
_refine_ls_wR_factor_ref 0.0623
_reflns_number_gt 2547
_reflns_number_total 2918
_reflns_threshold_expression >2sigma(I)
_cod_data_source_file b105482c.txt
_cod_data_source_block complex_1
_cod_original_cell_volume 745.1(3)
_cod_original_sg_symbol_H-M p-1
_cod_original_formula_sum 'C10 H12 Co3 O11.50'
_cod_database_code 7010922

loop_
_symmetry_equiv_pos_as_xyz
'x, y, z'
'-x, -y, -z'

loop_
_atom_site_label
_atom_site_type_symbol
_atom_site_fract_x
_atom_site_fract_y
_atom_site_fract_z
_atom_site_U_iso_or_equiv
_atom_site_adp_type
_atom_site_occupancy
_atom_site_symmetry_multiplicity
_atom_site_calc_flag
_atom_site_refinement_flags
_atom_site_disorder_assembly
_atom_site_disorder_group
Co1 Co 0.0000 0.0000 0.0000 0.01493(12) Uani 1 2 d S . .
Co2 Co 0.0000 0.0000 0.5000 0.01406(12) Uani 1 2 d S . .
Co3 Co -0.16462(4) -0.07713(5) 0.79555(4) 0.01458(10) Uani 1 1 d . . .
Co4 Co -0.56175(5) 0.13982(5) 0.89823(4) 0.02157(11) Uani 1 1 d . . .
O1 O -0.1796(2) 0.1204(2) -0.1072(2) 0.0192(4) Uani 1 1 d . . .
O2 O -0.4433(3) 0.2833(3) -0.0726(3) 0.0340(6) Uani 1 1 d . . .
C1 C -0.2920(3) 0.2560(4) -0.0806(3) 0.0205(6) Uani 1 1 d . . .
C2 C -0.2403(4) 0.3898(4) -0.0582(4) 0.0296(8) Uani 1 1 d . . .
H2A H -0.2544 0.3971 0.0370 0.036 Uiso 1 1 calc R . .
H2B H -0.3165 0.4871 -0.0893 0.036 Uiso 1 1 calc R . .
C3 C -0.0613(4) 0.3785(4) -0.1253(3) 0.0239(7) Uani 1 1 d . . .
H3A H -0.0321 0.3291 -0.2102 0.029 Uiso 1 1 calc R . .
H3B H -0.0591 0.4847 -0.1443 0.029 Uiso 1 1 calc R . .
C4 C 0.0727(3) 0.2893(3) -0.0491(3) 0.0165(6) Uani 1 1 d . . .
O3 O 0.2111(2) 0.3071(3) -0.0881(2) 0.0247(5) Uani 1 1 d . . .
O4 O 0.0402(2) 0.1977(2) 0.0495(2) 0.0184(4) Uani 1 1 d . . .
O5 O -0.1945(2) 0.0308(3) 0.1655(2) 0.0231(5) Uani 1 1 d . . .
O6 O -0.0737(2) 0.0773(2) 0.3145(2) 0.0186(4) Uani 1 1 d . . .
C5 C -0.1997(3) 0.0728(4) 0.2768(3) 0.0198(6) Uani 1 1 d . . .
C6 C -0.3679(4) 0.1236(6) 0.3717(4) 0.0495(12) Uani 1 1 d . . .
H6A H -0.3870 0.0297 0.4160 0.059 Uiso 1 1 calc R . .
H6B H -0.4532 0.1723 0.3198 0.059 Uiso 1 1 calc R . .
C7 C -0.3952(4) 0.2377(5) 0.4791(3) 0.0349(8) Uani 1 1 d . . .
H7A H -0.3114 0.2882 0.4531 0.042 Uiso 1 1 calc R . .
H7B H -0.5049 0.3192 0.4850 0.042 Uiso 1 1 calc R . .
C8 C -0.3842(4) 0.1575(4) 0.6130(3) 0.0217(6) Uani 1 1 d . . .
O7 O -0.2395(2) 0.0699(2) 0.6318(2) 0.0191(4) Uani 1 1 d . . .
O8 O -0.5165(3) 0.1762(3) 0.6976(2) 0.0351(6) Uani 1 1 d . . .
O9 O 0.1391(3) 0.2672(3) 0.3058(2) 0.0245(5) Uani 1 1 d . . .
O10 O 0.0261(3) 0.2086(3) 0.5152(2) 0.0256(5) Uani 1 1 d . . .
O1W O -0.3944(2) -0.0813(3) 0.8966(2) 0.0198(4) Uani 1 1 d . . .
H1W H -0.403(5) -0.143(5) 0.861(4) 0.043(13) Uiso 1 1 d . . .
C9 C 0.0855(3) 0.2933(4) 0.4287(3) 0.0192(6) Uani 1 1 d . . .
C10 C 0.0891(4) 0.4421(4) 0.4768(3) 0.0227(7) Uani 1 1 d . . .
H10A H 0.1507 0.4911 0.4051 0.027 Uiso 1 1 calc R . .
H10B H 0.1468 0.4157 0.5499 0.027 Uiso 1 1 calc R . .
O2W O -0.268(2) 0.4542(16) 0.2812(13) 0.187(6) Uani 0.50 1 d P . .
H2WA H -0.3568 0.5167 0.2583 0.224 Uiso 0.50 1 d PR . .
H2WB H -0.1938 0.4094 0.2143 0.224 Uiso 0.50 1 d PR . .

loop_
_atom_site_aniso_label
_atom_site_aniso_U_11
_atom_site_aniso_U_22
_atom_site_aniso_U_33
_atom_site_aniso_U_23
_atom_site_aniso_U_13
_atom_site_aniso_U_12
Co1 0.0161(2) 0.0176(3) 0.0122(3) -0.0025(2) -0.0029(2) -0.0067(2)
Co2 0.0170(2) 0.0137(3) 0.0115(3) -0.0014(2) -0.00092(19) -0.0065(2)
Co3 0.01490(17) 0.0175(2) 0.0110(2) -0.00271(15) -0.00058(14) -0.00610(15)
Co4 0.01426(18) 0.0288(3) 0.0174(2) 0.00014(18) 0.00013(15) -0.00508(17)
O1 0.0177(9) 0.0190(11) 0.0201(11) -0.0055(9) -0.0068(8) -0.0024(8)
O2 0.0155(10) 0.0286(14) 0.0562(17) -0.0083(12) -0.0028(10) -0.0068(10)
C1 0.0185(13) 0.0226(17) 0.0183(16) -0.0002(13) -0.0022(11) -0.0060(12)
C2 0.0166(14) 0.0196(17) 0.052(2) -0.0084(16) -0.0101(14) -0.0012(12)
C3 0.0218(14) 0.0197(16) 0.0314(18) 0.0065(14) -0.0097(13) -0.0085(12)
C4 0.0183(13) 0.0133(14) 0.0166(15) -0.0065(12) -0.0017(11) -0.0034(11)
O3 0.0159(10) 0.0260(12) 0.0309(13) 0.0055(10) -0.0038(9) -0.0087(9)
O4 0.0227(10) 0.0191(11) 0.0159(11) 0.0007(9) -0.0057(8) -0.0095(8)
O5 0.0231(10) 0.0359(13) 0.0123(11) -0.0062(9) -0.0005(8) -0.0130(9)
O6 0.0172(9) 0.0241(12) 0.0135(10) -0.0011(9) -0.0009(8) -0.0076(8)
C5 0.0185(13) 0.0252(17) 0.0140(15) 0.0002(13) -0.0009(11) -0.0077(12)
C6 0.0231(16) 0.111(4) 0.0187(18) -0.021(2) 0.0026(14) -0.027(2)
C7 0.0242(15) 0.049(2) 0.0151(17) 0.0026(16) -0.0033(13) 0.0053(15)
C8 0.0210(13) 0.0263(17) 0.0156(15) -0.0054(13) -0.0019(11) -0.0055(12)
O7 0.0174(9) 0.0221(11) 0.0150(11) -0.0003(9) -0.0019(8) -0.0046(8)
O8 0.0197(10) 0.0556(17) 0.0191(12) 0.0030(12) -0.0001(9) -0.0041(11)
O9 0.0357(11) 0.0196(12) 0.0173(12) -0.0034(9) 0.0005(9) -0.0119(10)
O10 0.0389(12) 0.0194(12) 0.0203(12) -0.0043(9) 0.0016(9) -0.0161(10)
O1W 0.0192(10) 0.0242(12) 0.0175(11) -0.0041(9) -0.0016(8) -0.0098(9)
C9 0.0213(13) 0.0156(15) 0.0202(16) -0.0042(12) -0.0012(11) -0.0067(12)
C10 0.0266(15) 0.0193(16) 0.0242(17) -0.0068(13) 0.0000(12) -0.0121(13)
O2W 0.228(16) 0.142(12) 0.145(12) 0.034(10) 0.004(11) -0.051(11)

loop_
_atom_type_symbol
_atom_type_description
_atom_type_scat_dispersion_real
_atom_type_scat_dispersion_imag
_atom_type_scat_source
C C 0.0033 0.0016 'International Tables Vol C Tables 4.2.6.8 and 6.1.1.4'
H H 0.0000 0.0000 'International Tables Vol C Tables 4.2.6.8 and 6.1.1.4'
O O 0.0106 0.0060 'International Tables Vol C Tables 4.2.6.8 and 6.1.1.4'
Co Co 0.3494 0.9721 'International Tables Vol C Tables 4.2.6.8 and 6.1.1.4'

loop_
_geom_angle_atom_site_label_1
_geom_angle_atom_site_label_2
_geom_angle_atom_site_label_3
_geom_angle
_geom_angle_site_symmetry_1
_geom_angle_site_symmetry_3
_geom_angle_publ_flag
O1 Co1 O1 180.00(18) 2 . ?
O1 Co1 O5 93.16(8) 2 . ?
O1 Co1 O5 86.84(8) . . ?
O1 Co1 O5 86.84(8) 2 2 ?
O1 Co1 O5 93.16(8) . 2 ?
O5 Co1 O5 180.00(17) . 2 ?
O1 Co1 O4 83.36(8) 2 . ?
O1 Co1 O4 96.64(8) . . ?
O5 Co1 O4 89.61(8) . . ?
O5 Co1 O4 90.39(8) 2 . ?
O1 Co1 O4 96.64(8) 2 2 ?
O1 Co1 O4 83.36(8) . 2 ?
O5 Co1 O4 90.39(8) . 2 ?
O5 Co1 O4 89.61(8) 2 2 ?
O4 Co1 O4 180.00(11) . 2 ?
O10 Co2 O10 180.0 . 2_556 ?
O10 Co2 O7 91.71(9) . . ?
O10 Co2 O7 88.29(9) 2_556 . ?
O10 Co2 O7 88.29(9) . 2_556 ?
O10 Co2 O7 91.71(9) 2_556 2_556 ?
O7 Co2 O7 180.0 . 2_556 ?
O10 Co2 O6 90.73(9) . . ?
O10 Co2 O6 89.27(9) 2_556 . ?
O7 Co2 O6 99.76(8) . . ?
O7 Co2 O6 80.24(8) 2_556 . ?
O10 Co2 O6 89.27(9) . 2_556 ?
O10 Co2 O6 90.73(9) 2_556 2_556 ?
O7 Co2 O6 80.24(8) . 2_556 ?
O7 Co2 O6 99.76(8) 2_556 2_556 ?
O6 Co2 O6 180.00(4) . 2_556 ?
O1W Co3 O9 88.04(9) . 2_556 ?
O1W Co3 O7 98.49(8) . . ?
O9 Co3 O7 88.78(9) 2_556 . ?
O1W Co3 O1 94.96(9) . 1_556 ?
O9 Co3 O1 176.93(8) 2_556 1_556 ?
O7 Co3 O1 90.15(8) . 1_556 ?
O1W Co3 O6 178.05(8) . 2_556 ?
O9 Co3 O6 90.12(9) 2_556 2_556 ?
O7 Co3 O6 80.81(8) . 2_556 ?
O1 Co3 O6 86.87(8) 1_556 2_556 ?
O1W Co3 O4 94.46(8) . 2_556 ?
O9 Co3 O4 99.23(9) 2_556 2_556 ?
O7 Co3 O4 165.00(7) . 2_556 ?
O1 Co3 O4 81.19(8) 1_556 2_556 ?
O6 Co3 O4 86.48(8) 2_556 2_556 ?
O3 Co4 O1W 156.48(8) 1_456 . ?
O3 Co4 O8 89.27(10) 1_456 . ?
O1W Co4 O8 95.74(10) . . ?
O3 Co4 O2 96.07(9) 1_456 1_556 ?
O1W Co4 O2 106.45(9) . 1_556 ?
O8 Co4 O2 93.93(11) . 1_556 ?
O3 Co4 O1W 93.29(10) 1_456 2_457 ?
O1W Co4 O1W 80.19(10) . 2_457 ?
O8 Co4 O1W 174.92(10) . 2_457 ?
O2 Co4 O1W 90.17(10) 1_556 2_457 ?
C1 O1 Co1 125.65(18) . . ?
C1 O1 Co3 134.22(17) . 1_554 ?
Co1 O1 Co3 96.28(9) . 1_554 ?
C1 O2 Co4 130.0(2) . 1_554 ?
O2 C1 O1 122.9(3) . . ?
O2 C1 C2 117.8(3) . . ?
O1 C1 C2 119.3(2) . . ?
C1 C2 C3 116.1(3) . . ?
C4 C3 C2 116.6(3) . . ?
O3 C4 O4 123.8(3) . . ?
O3 C4 C3 117.1(3) . . ?
O4 C4 C3 119.1(2) . . ?
C4 O3 Co4 127.0(2) . 1_654 ?
C4 O4 Co1 115.37(17) . . ?
C4 O4 Co3 133.88(17) . 2_556 ?
Co1 O4 Co3 94.51(9) . 2_556 ?
C5 O5 Co1 126.88(18) . . ?
C5 O6 Co3 131.13(19) . 2_556 ?
C5 O6 Co2 129.21(19) . . ?
Co3 O6 Co2 96.11(8) 2_556 . ?
O5 C5 O6 124.6(3) . . ?
O5 C5 C6 117.1(2) . . ?
O6 C5 C6 118.3(3) . . ?
C5 C6 C7 117.4(3) . . ?
C8 C7 C6 112.6(3) . . ?
O8 C8 O7 123.9(3) . . ?
O8 C8 C7 118.1(3) . . ?
O7 C8 C7 117.9(3) . . ?
C8 O7 Co3 131.46(19) . . ?
C8 O7 Co2 131.44(19) . . ?
Co3 O7 Co2 96.64(8) . . ?
C8 O8 Co4 131.8(2) . . ?
C9 O9 Co3 129.40(19) . 2_556 ?
C9 O10 Co2 130.59(19) . . ?
Co4 O1W Co3 108.52(11) . . ?
Co4 O1W Co4 99.81(10) . 2_457 ?
Co3 O1W Co4 120.73(10) . 2_457 ?
O10 C9 O9 126.0(3) . . ?
O10 C9 C10 116.3(3) . . ?
O9 C9 C10 117.7(3) . . ?
C9 C10 C10 110.8(3) . 2_566 ?

loop_
_geom_bond_atom_site_label_1
_geom_bond_atom_site_label_2
_geom_bond_distance
_geom_bond_site_symmetry_2
_geom_bond_publ_flag
Co1 O1 2.052(2) 2 ?
Co1 O1 2.052(2) . ?
Co1 O5 2.063(2) . ?
Co1 O5 2.063(2) 2 ?
Co1 O4 2.0976(19) . ?
Co1 O4 2.0976(19) 2 ?
Co2 O10 2.023(2) . ?
Co2 O10 2.023(2) 2_556 ?
Co2 O7 2.121(2) . ?
Co2 O7 2.121(2) 2_556 ?
Co2 O6 2.133(2) . ?
Co2 O6 2.133(2) 2_556 ?
Co3 O1W 2.038(2) . ?
Co3 O9 2.047(2) 2_556 ?
Co3 O7 2.111(2) . ?
Co3 O1 2.114(2) 1_556 ?
Co3 O6 2.118(2) 2_556 ?
Co3 O4 2.127(2) 2_556 ?
Co4 O3 2.001(2) 1_456 ?
Co4 O1W 2.014(2) . ?
Co4 O8 2.026(2) . ?
Co4 O2 2.027(2) 1_556 ?
Co4 O1W 2.103(2) 2_457 ?
O1 C1 1.279(4) . ?
O1 Co3 2.114(2) 1_554 ?
O2 C1 1.238(4) . ?
O2 Co4 2.027(2) 1_554 ?
C1 C2 1.506(4) . ?
C2 C3 1.522(4) . ?
C3 C4 1.504(4) . ?
C4 O3 1.243(3) . ?
C4 O4 1.282(4) . ?
O3 Co4 2.001(2) 1_654 ?
O4 Co3 2.127(2) 2_556 ?
O5 C5 1.242(4) . ?
O6 C5 1.272(3) . ?
O6 Co3 2.118(2) 2_556 ?
C5 C6 1.501(4) . ?
C6 C7 1.529(5) . ?
C7 C8 1.496(5) . ?
C8 O8 1.238(4) . ?
C8 O7 1.275(4) . ?
O9 C9 1.263(4) . ?
O9 Co3 2.047(2) 2_556 ?
O10 C9 1.252(4) . ?
O1W Co4 2.103(2) 2_457 ?
C9 C10 1.512(4) . ?
C10 C10 1.528(6) 2_566 ?
